data_4021280
loop_
_publ_author_name
'Khan, Faiz Ahmed'
'Satapathy, Rashmirekha'
'Dash, Jyotirmayee'
'Savitha, G.'

_publ_section_title
;
 A Rapid and Stereoselective Route to thetrans-Hydrindane Ring System
;
_journal_coden_ASTM JOCEAH
_journal_issue 16
_journal_name_full 'Journal of Organic Chemistry'
_journal_page_first 5295
_journal_page_last 5301
_journal_paper_doi 10.1021/jo049615v
_journal_volume 69
_journal_year 2004
_chemical_formula_sum 'C13 H18 Br2 O3'
_chemical_formula_weight 382.09
_space_group_IT_number 14
_symmetry_cell_setting monoclinic
_symmetry_space_group_name_Hall '-P 2yn'
_symmetry_space_group_name_H-M 'P 1 21/n 1'
_cell_angle_alpha 90.000(5)
_cell_angle_beta 91.264(5)
_cell_angle_gamma 90.000(5)
_cell_formula_units_Z 4
_cell_length_a 8.568(5)
_cell_length_b 13.871(5)
_cell_length_c 12.203(5)
_cell_measurement_temperature 293(2)
_cell_volume 1449.9(12)
_diffrn_ambient_temperature 293(2)
_exptl_crystal_density_diffrn 1.750
_cod_original_sg_symbol_H-M 'P 21/n'
_cod_database_code 4021280

loop_
_symmetry_equiv_pos_as_xyz
'x, y, z'
'-x+1/2, y+1/2, -z+1/2'
'-x, -y, -z'
'x-1/2, -y-1/2, z-1/2'

loop_
_atom_site_label
_atom_site_type_symbol
_atom_site_fract_x
_atom_site_fract_y
_atom_site_fract_z
_atom_site_U_iso_or_equiv
_atom_site_adp_type
_atom_site_occupancy
_atom_site_symmetry_multiplicity
_atom_site_calc_flag
_atom_site_refinement_flags
_atom_site_disorder_assembly
_atom_site_disorder_group
Br1 Br 0.5931(4) 0.92092(19) 0.8275(2) 0.0570(11) Uani 1 1 d . . .
Br2 Br 0.4274(4) 0.8833(2) 0.5628(3) 0.0733(14) Uani 1 1 d . . .
O12 O 0.791(2) 0.7896(11) 0.5173(15) 0.055(5) Uani 1 1 d . . .
H12 H 0.8369 0.8044 0.4613 0.4(3) Uiso 1 1 calc R . .
O13 O 0.526(2) 0.5451(11) 0.7511(12) 0.047(5) Uani 1 1 d . . .
O15 O 0.358(3) 0.6602(12) 0.7957(13) 0.056(6) Uani 1 1 d . . .
C1 C 0.512(3) 0.7864(15) 0.6546(18) 0.033(6) Uiso 1 1 d . . .
C2 C 0.563(3) 0.8066(15) 0.7602(18) 0.031(6) Uiso 1 1 d . . .
C3 C 0.618(3) 0.7067(15) 0.8026(19) 0.030(6) Uiso 1 1 d . . .
H3 H 0.6262 0.6997 0.8824 0.06(7) Uiso 1 1 calc R . .
C4 C 0.500(3) 0.6432(16) 0.746(2) 0.037(7) Uiso 1 1 d . . .
C5 C 0.523(3) 0.6804(15) 0.6307(18) 0.029(6) Uani 1 1 d . . .
C6 C 0.702(3) 0.6537(16) 0.6210(18) 0.038(7) Uani 1 1 d . . .
H6 H 0.7073 0.5832 0.6186 0.00(4) Uiso 1 1 calc R . .
C7 C 0.767(3) 0.6849(16) 0.7395(17) 0.029(6) Uiso 1 1 d . . .
H7A H 0.8262 0.6330 0.7739 0.01(5) Uiso 1 1 calc R . .
H7B H 0.8330 0.7415 0.7350 0.08(9) Uiso 1 1 calc R . .
C8 C 0.432(3) 0.6412(16) 0.5365(18) 0.037(7) Uiso 1 1 d . . .
H8A H 0.3280 0.6688 0.5347 0.00(4) Uiso 1 1 calc R . .
H8B H 0.4224 0.5718 0.5436 0.00(4) Uiso 1 1 calc R . .
C9 C 0.519(3) 0.6671(17) 0.4257(18) 0.038(7) Uiso 1 1 d . . .
H9A H 0.4674 0.6337 0.3654 0.09(9) Uiso 1 1 calc R . .
H9B H 0.5089 0.7357 0.4123 0.00(4) Uiso 1 1 calc R . .
C10 C 0.694(3) 0.6410(17) 0.425(2) 0.044(7) Uiso 1 1 d . . .
H10A H 0.7065 0.5715 0.4295 0.01(4) Uiso 1 1 calc R . .
H10B H 0.7399 0.6631 0.3580 0.00(4) Uiso 1 1 calc R . .
C11 C 0.778(3) 0.6881(16) 0.5232(19) 0.036(6) Uiso 1 1 d . . .
H11 H 0.8841 0.6622 0.5257 0.00(4) Uiso 1 1 calc R . .
C14 C 0.536(5) 0.5015(18) 0.854(2) 0.082(12) Uani 1 1 d . . .
H14A H 0.5571 0.4340 0.8461 0.06(8) Uiso 1 1 calc R . .
H14B H 0.4388 0.5097 0.8910 0.05(10) Uiso 1 1 calc R . .
H14C H 0.6185 0.5309 0.8972 0.00(5) Uiso 1 1 calc R . .
C16 C 0.226(4) 0.618(2) 0.750(3) 0.069(9) Uani 1 1 d . . .
H16A H 0.1364 0.6364 0.7912 0.03(7) Uiso 1 1 calc R . .
H16B H 0.2370 0.5491 0.7519 0.05(9) Uiso 1 1 calc R . .
H16C H 0.2125 0.6389 0.6755 0.01(5) Uiso 1 1 calc R . .

loop_
_atom_site_aniso_label
_atom_site_aniso_U_11
_atom_site_aniso_U_22
_atom_site_aniso_U_33
_atom_site_aniso_U_23
_atom_site_aniso_U_13
_atom_site_aniso_U_12
Br1 0.075(2) 0.0393(16) 0.0555(19) -0.0190(15) -0.0161(16) -0.0092(16)
Br2 0.116(3) 0.0423(18) 0.060(2) 0.0062(15) -0.042(2) 0.0245(18)
O12 0.083(16) 0.050(11) 0.031(10) -0.011(9) 0.004(10) -0.026(10)
O13 0.081(15) 0.039(10) 0.020(10) -0.004(8) 0.010(9) -0.003(10)
O15 0.091(18) 0.047(11) 0.030(11) -0.009(9) -0.013(11) -0.024(11)
C5 0.027(16) 0.026(13) 0.032(15) -0.018(11) -0.010(12) 0.009(12)
C6 0.06(2) 0.021(12) 0.036(15) 0.002(11) -0.021(14) 0.006(13)
C14 0.18(4) 0.025(17) 0.04(2) -0.007(14) 0.01(3) 0.01(2)
C16 0.07(3) 0.08(3) 0.06(2) -0.02(2) 0.02(2) 0.01(2)

loop_
_geom_bond_atom_site_label_1
_geom_bond_atom_site_label_2
_geom_bond_distance
_geom_bond_site_symmetry_2
_geom_bond_publ_flag
Br1 C2 1.80(2) . ?
Br2 C1 1.88(2) . ?
O12 C11 1.42(2) . ?
O12 H12 0.8200 . ?
O13 C4 1.38(3) . ?
O13 C14 1.40(3) . ?
O15 C16 1.38(3) . ?
O15 C4 1.39(3) . ?
C1 C2 1.38(3) . ?
C1 C5 1.50(3) . ?
C2 C3 1.55(3) . ?
C3 C4 1.50(3) . ?
C3 C7 1.54(3) . ?
C3 H3 0.9800 . ?
C4 C5 1.51(3) . ?
C5 C8 1.48(3) . ?
C5 C6 1.59(3) . ?
C6 C11 1.45(3) . ?
C6 C7 1.60(3) . ?
C6 H6 0.9800 . ?
C7 H7A 0.9700 . ?
C7 H7B 0.9700 . ?
C8 C9 1.60(3) . ?
C8 H8A 0.9700 . ?
C8 H8B 0.9700 . ?
C9 C10 1.54(3) . ?
C9 H9A 0.9700 . ?
C9 H9B 0.9700 . ?
C10 C11 1.52(3) . ?
C10 H10A 0.9700 . ?
C10 H10B 0.9700 . ?
C11 H11 0.9800 . ?
C14 H14A 0.9600 . ?
C14 H14B 0.9600 . ?
C14 H14C 0.9600 . ?
C16 H16A 0.9600 . ?
C16 H16B 0.9600 . ?
C16 H16C 0.9600 . ?
